data_7031257
loop_
_publ_author_name
'Song, Li-Cheng'
'Hu, Fu-Qiang'
'Wang, Miao-Miao'
'Xie, Zhao-Jun'
'Xu, Kai-Kai'
'Song, Hai-Bin'

_publ_section_title
;
 Synthesis, structural characterization, and some properties of
 2-acylmethyl-6-ester group-difunctionalized pyridine-containing iron
 complexes related to the active site of [Fe]-hydrogenase.
;
_journal_issue 21
_journal_name_full 'Dalton transactions (Cambridge, England : 2003)'
_journal_page_first 8062
_journal_page_last 8071
_journal_paper_doi 10.1039/c4dt00335g
_journal_volume 43
_journal_year 2014
_chemical_formula_sum 'C17 H14 Fe N2 O5 S'
_chemical_formula_weight 414.21
_chemical_name_systematic
; 
 ? 
;
_space_group_IT_number 14
_symmetry_cell_setting monoclinic
_symmetry_space_group_name_Hall '-P 2yn'
_symmetry_space_group_name_H-M 'P 1 21/n 1'
_atom_sites_solution_hydrogens geom
_atom_sites_solution_primary direct
_atom_sites_solution_secondary difmap
_audit_creation_method SHELXL-97
_cell_angle_alpha 90.00
_cell_angle_beta 105.231(9)
_cell_angle_gamma 90.00
_cell_formula_units_Z 4
_cell_length_a 8.404(4)
_cell_length_b 20.146(9)
_cell_length_c 10.462(5)
_cell_measurement_reflns_used 6570
_cell_measurement_temperature 113(2)
_cell_measurement_theta_max 28.0
_cell_measurement_theta_min 2.0
_cell_volume 1709.1(14)
_computing_cell_refinement CrystalClear
_computing_data_collection CrystalClear
_computing_data_reduction CrystalClear
_computing_molecular_graphics 'Bruker SHELXTL'
_computing_publication_material 'CrystalStructure 3.8'
_computing_structure_refinement 'SHELXL-97 (Sheldrick, 1997)'
_computing_structure_solution 'SHELXS-97 (Sheldrick, 1990)'
_diffrn_ambient_temperature 113(2)
_diffrn_detector_area_resol_mean 14.22
_diffrn_measured_fraction_theta_full 0.993
_diffrn_measured_fraction_theta_max 0.993
_diffrn_measurement_device_type 'Rigaku Saturn724 CCD'
_diffrn_measurement_method '\w and \f scans'
_diffrn_radiation_monochromator multilayer
_diffrn_radiation_source 'rotating anode'
_diffrn_radiation_type MoK\a
_diffrn_radiation_wavelength 0.71073
_diffrn_reflns_av_R_equivalents 0.0354
_diffrn_reflns_av_unetI/netI 0.0354
_diffrn_reflns_limit_h_max 10
_diffrn_reflns_limit_h_min -11
_diffrn_reflns_limit_k_max 26
_diffrn_reflns_limit_k_min -26
_diffrn_reflns_limit_l_max 13
_diffrn_reflns_limit_l_min -13
_diffrn_reflns_number 17703
_diffrn_reflns_theta_full 27.90
_diffrn_reflns_theta_max 27.90
_diffrn_reflns_theta_min 2.02
_diffrn_standards_decay_% 0
_diffrn_standards_interval_count 0
_diffrn_standards_interval_time 0
_diffrn_standards_number 0
_exptl_absorpt_coefficient_mu 1.036
_exptl_absorpt_correction_T_max 0.9034
_exptl_absorpt_correction_T_min 0.8195
_exptl_absorpt_correction_type multi-scan
_exptl_absorpt_process_details CrystalClear
_exptl_crystal_colour Colorless
_exptl_crystal_density_diffrn 1.610
_exptl_crystal_density_method 'not measured'
_exptl_crystal_description Prism
_exptl_crystal_F_000 848
_exptl_crystal_size_max 0.20
_exptl_crystal_size_mid 0.12
_exptl_crystal_size_min 0.10
_refine_diff_density_max 0.339
_refine_diff_density_min -0.449
_refine_diff_density_rms 0.059
_refine_ls_extinction_method none
_refine_ls_goodness_of_fit_ref 1.041
_refine_ls_hydrogen_treatment constr
_refine_ls_matrix_type full
_refine_ls_number_parameters 236
_refine_ls_number_reflns 4047
_refine_ls_number_restraints 0
_refine_ls_restrained_S_all 1.041
_refine_ls_R_factor_all 0.0317
_refine_ls_R_factor_gt 0.0270
_refine_ls_shift/su_max 0.001
_refine_ls_shift/su_mean 0.000
_refine_ls_structure_factor_coef Fsqd
_refine_ls_weighting_details 'calc w=1/[\s^2^(Fo^2^)+(0.0431P)^2^+0.0000P] where P=(Fo^2^+2Fc^2^)/3'
_refine_ls_weighting_scheme calc
_refine_ls_wR_factor_gt 0.0738
_refine_ls_wR_factor_ref 0.0756
_reflns_number_gt 3453
_reflns_number_total 4047
_reflns_threshold_expression >2sigma(I)
_cod_data_source_file c4dt00335g1.cif
_cod_data_source_block 2
_cod_depositor_comments
;
The following automatic conversions were performed:

'_symmetry_cell_setting' value 'Monoclinic' changed to 'monoclinic'
according to
/usr/data/users/saulius/crontab/automatic-downloads/current/RSC/lib/dictionaries/cif_core.dic
dictionary named 'cif_core.dic' version 2.4.2 from 2011-04-26.

Automatic conversion script
Id: cif_fix_values 2281 2013-09-26 08:29:07Z andrius 
;
_cod_original_cell_volume 1708.9(15)
_cod_original_sg_symbol_H-M P2(1)/n
_cod_database_code 7031257

loop_
_symmetry_equiv_pos_as_xyz
'x, y, z'
'-x+1/2, y+1/2, -z+1/2'
'-x, -y, -z'
'x-1/2, -y-1/2, z-1/2'

loop_
_atom_site_label
_atom_site_type_symbol
_atom_site_fract_x
_atom_site_fract_y
_atom_site_fract_z
_atom_site_U_iso_or_equiv
_atom_site_adp_type
_atom_site_occupancy
_atom_site_symmetry_multiplicity
_atom_site_calc_flag
_atom_site_refinement_flags
Fe1 Fe 0.58571(3) 0.127252(10) 0.29927(2) 0.01486(8) Uani 1 1 d .
S1 S 0.69359(5) 0.231129(19) 0.25635(4) 0.02013(10) Uani 1 1 d .
O1 O 0.44932(13) -0.00081(5) 0.34303(11) 0.0231(3) Uani 1 1 d .
O2 O 0.26007(15) 0.18756(6) 0.23973(12) 0.0307(3) Uani 1 1 d .
O3 O 0.51282(14) 0.15975(6) 0.54455(11) 0.0267(3) Uani 1 1 d .
O4 O 0.90054(13) -0.04162(5) 0.16824(10) 0.0193(2) Uani 1 1 d .
O5 O 0.81582(14) -0.03531(6) -0.05446(11) 0.0248(3) Uani 1 1 d .
N1 N 0.58350(15) 0.13512(6) 0.10036(12) 0.0152(3) Uani 1 1 d .
N2 N 0.82395(15) 0.09363(6) 0.36540(12) 0.0150(3) Uani 1 1 d .
C1 C 0.50303(18) 0.04904(8) 0.32237(15) 0.0170(3) Uani 1 1 d .
C2 C 0.3877(2) 0.16365(8) 0.26196(15) 0.0202(3) Uani 1 1 d .
C3 C 0.52169(19) 0.10316(7) -0.01520(15) 0.0176(3) Uani 1 1 d .
H3 H 0.4749 0.0603 -0.0137 0.021 Uiso 1 1 calc R
C4 C 0.5240(2) 0.13053(7) -0.13534(16) 0.0197(3) Uani 1 1 d .
H4 H 0.4783 0.1074 -0.2157 0.024 Uiso 1 1 calc R
C5 C 0.5947(2) 0.19271(8) -0.13640(16) 0.0213(3) Uani 1 1 d .
H5 H 0.5989 0.2123 -0.2181 0.026 Uiso 1 1 calc R
C6 C 0.6589(2) 0.22616(8) -0.01917(16) 0.0198(3) Uani 1 1 d .
H6 H 0.7105 0.2682 -0.0185 0.024 Uiso 1 1 calc R
C7 C 0.64593(18) 0.19669(7) 0.09855(15) 0.0166(3) Uani 1 1 d .
C8 C 0.6144(2) 0.14954(8) 0.48308(15) 0.0193(3) Uani 1 1 d .
C9 C 0.7984(2) 0.15946(9) 0.55102(17) 0.0243(4) Uani 1 1 d .
H9A H 0.8263 0.2071 0.5489 0.029 Uiso 1 1 calc R
H9B H 0.8212 0.1457 0.6449 0.029 Uiso 1 1 calc R
C10 C 0.9033(2) 0.12019(7) 0.48443(16) 0.0180(3) Uani 1 1 d .
C11 C 1.06981(19) 0.11056(7) 0.54102(15) 0.0190(3) Uani 1 1 d .
H11 H 1.1219 0.1299 0.6243 0.023 Uiso 1 1 calc R
C12 C 1.15943(19) 0.07250(8) 0.47522(16) 0.0213(3) Uani 1 1 d .
H12 H 1.2747 0.0665 0.5109 0.026 Uiso 1 1 calc R
C13 C 1.07838(19) 0.04321(7) 0.35640(16) 0.0198(3) Uani 1 1 d .
H13 H 1.1373 0.0160 0.3104 0.024 Uiso 1 1 calc R
C14 C 0.91058(18) 0.05374(7) 0.30476(15) 0.0160(3) Uani 1 1 d .
C15 C 0.81900(18) 0.02044(7) 0.17769(15) 0.0181(3) Uani 1 1 d .
H15A H 0.7029 0.0124 0.1781 0.022 Uiso 1 1 calc R
H15B H 0.8199 0.0491 0.1010 0.022 Uiso 1 1 calc R
C16 C 0.89065(19) -0.06354(8) 0.04414(15) 0.0188(3) Uani 1 1 d .
C17 C 0.9860(2) -0.12662(8) 0.05065(17) 0.0259(4) Uani 1 1 d .
H17A H 0.9747 -0.1434 -0.0393 0.039 Uiso 1 1 calc R
H17B H 0.9433 -0.1597 0.1019 0.039 Uiso 1 1 calc R
H17C H 1.1027 -0.1182 0.0936 0.039 Uiso 1 1 calc R

loop_
_atom_site_aniso_label
_atom_site_aniso_U_11
_atom_site_aniso_U_22
_atom_site_aniso_U_33
_atom_site_aniso_U_23
_atom_site_aniso_U_13
_atom_site_aniso_U_12
Fe1 0.01625(13) 0.01578(12) 0.01244(13) -0.00102(8) 0.00360(9) 0.00106(8)
S1 0.0268(2) 0.01542(19) 0.0170(2) -0.00264(14) 0.00371(17) -0.00208(14)
O1 0.0229(6) 0.0205(6) 0.0265(7) 0.0017(5) 0.0078(5) 0.0002(4)
O2 0.0241(7) 0.0344(7) 0.0325(7) -0.0035(5) 0.0054(5) 0.0115(5)
O3 0.0263(6) 0.0370(7) 0.0193(6) -0.0058(5) 0.0101(5) -0.0003(5)
O4 0.0240(6) 0.0194(6) 0.0152(6) -0.0015(4) 0.0064(5) 0.0047(4)
O5 0.0279(6) 0.0283(6) 0.0167(6) -0.0012(5) 0.0030(5) 0.0037(5)
N1 0.0165(6) 0.0156(6) 0.0137(7) -0.0006(5) 0.0043(5) 0.0015(5)
N2 0.0174(6) 0.0152(6) 0.0125(6) 0.0011(5) 0.0043(5) -0.0004(5)
C1 0.0145(7) 0.0236(8) 0.0130(8) -0.0027(6) 0.0034(6) 0.0043(6)
C2 0.0254(8) 0.0206(8) 0.0145(8) -0.0009(6) 0.0052(7) 0.0005(6)
C3 0.0171(7) 0.0161(7) 0.0179(8) -0.0020(6) 0.0017(6) 0.0011(6)
C4 0.0216(8) 0.0213(8) 0.0152(8) -0.0030(6) 0.0030(7) 0.0035(6)
C5 0.0268(9) 0.0222(8) 0.0175(8) 0.0040(6) 0.0104(7) 0.0059(6)
C6 0.0248(8) 0.0156(7) 0.0209(9) 0.0022(6) 0.0093(7) 0.0020(6)
C7 0.0163(7) 0.0157(7) 0.0177(8) -0.0010(6) 0.0042(6) 0.0021(6)
C8 0.0239(8) 0.0184(7) 0.0152(8) 0.0000(6) 0.0045(7) 0.0013(6)
C9 0.0243(9) 0.0315(9) 0.0161(8) -0.0075(7) 0.0036(7) 0.0022(7)
C10 0.0221(8) 0.0184(7) 0.0134(8) 0.0018(6) 0.0048(6) -0.0013(6)
C11 0.0207(8) 0.0194(8) 0.0151(8) 0.0021(6) 0.0013(6) -0.0036(6)
C12 0.0166(8) 0.0222(8) 0.0241(9) 0.0037(6) 0.0033(7) -0.0016(6)
C13 0.0165(8) 0.0212(8) 0.0228(9) 0.0006(6) 0.0072(6) 0.0004(6)
C14 0.0170(7) 0.0155(7) 0.0163(8) 0.0027(6) 0.0057(6) -0.0014(5)
C15 0.0176(7) 0.0181(7) 0.0190(8) -0.0027(6) 0.0054(6) 0.0039(6)
C16 0.0166(7) 0.0219(8) 0.0187(8) -0.0039(6) 0.0060(6) -0.0035(6)
C17 0.0305(10) 0.0244(9) 0.0226(9) -0.0049(7) 0.0064(8) 0.0064(7)

loop_
_atom_type_symbol
_atom_type_description
_atom_type_scat_dispersion_real
_atom_type_scat_dispersion_imag
_atom_type_scat_source
C C 0.0033 0.0016 'International Tables Vol C Tables 4.2.6.8 and 6.1.1.4'
H H 0.0000 0.0000 'International Tables Vol C Tables 4.2.6.8 and 6.1.1.4'
N N 0.0061 0.0033 'International Tables Vol C Tables 4.2.6.8 and 6.1.1.4'
O O 0.0106 0.0060 'International Tables Vol C Tables 4.2.6.8 and 6.1.1.4'
S S 0.1246 0.1234 'International Tables Vol C Tables 4.2.6.8 and 6.1.1.4'
Fe Fe 0.3463 0.8444 'International Tables Vol C Tables 4.2.6.8 and 6.1.1.4'

loop_
_geom_angle_atom_site_label_1
_geom_angle_atom_site_label_2
_geom_angle_atom_site_label_3
_geom_angle
C1 Fe1 C2 91.09(8)
C1 Fe1 C8 91.26(7)
C2 Fe1 C8 89.28(7)
C1 Fe1 N2 92.49(6)
C2 Fe1 N2 171.93(6)
C8 Fe1 N2 83.42(6)
C1 Fe1 N1 107.73(6)
C2 Fe1 N1 89.25(6)
C8 Fe1 N1 160.98(6)
N2 Fe1 N1 96.53(5)
C1 Fe1 S1 177.04(5)
C2 Fe1 S1 88.65(6)
C8 Fe1 S1 91.69(5)
N2 Fe1 S1 88.14(4)
N1 Fe1 S1 69.32(4)
C7 S1 Fe1 79.82(6)
C16 O4 C15 116.00(12)
C3 N1 C7 119.12(13)
C3 N1 Fe1 139.49(11)
C7 N1 Fe1 100.52(9)
C14 N2 C10 118.04(13)
C14 N2 Fe1 129.54(10)
C10 N2 Fe1 112.27(10)
O1 C1 Fe1 176.89(13)
O2 C2 Fe1 178.97(15)
N1 C3 C4 122.19(14)
N1 C3 H3 118.9
C4 C3 H3 118.9
C3 C4 C5 118.52(14)
C3 C4 H4 120.7
C5 C4 H4 120.7
C6 C5 C4 120.14(15)
C6 C5 H5 119.9
C4 C5 H5 119.9
C5 C6 C7 118.28(15)
C5 C6 H6 120.9
C7 C6 H6 120.9
N1 C7 C6 121.58(14)
N1 C7 S1 110.32(11)
C6 C7 S1 128.03(12)
O3 C8 C9 119.70(14)
O3 C8 Fe1 130.33(13)
C9 C8 Fe1 109.82(11)
C10 C9 C8 111.27(14)
C10 C9 H9A 109.4
C8 C9 H9A 109.4
C10 C9 H9B 109.4
C8 C9 H9B 109.4
H9A C9 H9B 108.0
N2 C10 C11 122.34(14)
N2 C10 C9 115.50(14)
C11 C10 C9 122.15(14)
C12 C11 C10 119.24(15)
C12 C11 H11 120.4
C10 C11 H11 120.4
C11 C12 C13 118.77(15)
C11 C12 H12 120.6
C13 C12 H12 120.6
C12 C13 C14 119.67(14)
C12 C13 H13 120.2
C14 C13 H13 120.2
N2 C14 C13 121.78(14)
N2 C14 C15 117.78(13)
C13 C14 C15 120.44(13)
O4 C15 C14 107.74(12)
O4 C15 H15A 110.2
C14 C15 H15A 110.2
O4 C15 H15B 110.2
C14 C15 H15B 110.2
H15A C15 H15B 108.5
O5 C16 O4 123.78(14)
O5 C16 C17 126.54(15)
O4 C16 C17 109.68(13)
C16 C17 H17A 109.5
C16 C17 H17B 109.5
H17A C17 H17B 109.5
C16 C17 H17C 109.5
H17A C17 H17C 109.5
H17B C17 H17C 109.5

loop_
_geom_bond_atom_site_label_1
_geom_bond_atom_site_label_2
_geom_bond_distance
Fe1 C1 1.7641(17)
Fe1 C2 1.7654(18)
Fe1 C8 1.9272(18)
Fe1 N2 2.0538(15)
Fe1 N1 2.0822(16)
Fe1 S1 2.3699(10)
S1 C7 1.7377(17)
O1 C1 1.1448(19)
O2 C2 1.143(2)
O3 C8 1.2137(19)
O4 C16 1.3530(19)
O4 C15 1.4416(17)
O5 C16 1.2009(19)
N1 C3 1.348(2)
N1 C7 1.3489(19)
N2 C14 1.3494(19)
N2 C10 1.358(2)
C3 C4 1.377(2)
C3 H3 0.9500
C4 C5 1.388(2)
C4 H4 0.9500
C5 C6 1.379(2)
C5 H5 0.9500
C6 C7 1.397(2)
C6 H6 0.9500
C8 C9 1.535(2)
C9 C10 1.487(2)
C9 H9A 0.9900
C9 H9B 0.9900
C10 C11 1.383(2)
C11 C12 1.379(2)
C11 H11 0.9500
C12 C13 1.383(2)
C12 H12 0.9500
C13 C14 1.387(2)
C13 H13 0.9500
C14 C15 1.507(2)
C15 H15A 0.9900
C15 H15B 0.9900
C16 C17 1.494(2)
C17 H17A 0.9800
C17 H17B 0.9800
C17 H17C 0.9800

loop_
_geom_torsion_atom_site_label_1
_geom_torsion_atom_site_label_2
_geom_torsion_atom_site_label_3
_geom_torsion_atom_site_label_4
_geom_torsion
C1 Fe1 S1 C7 -3.9(9)
C2 Fe1 S1 C7 -89.01(7)
C8 Fe1 S1 C7 -178.25(7)
N2 Fe1 S1 C7 98.39(6)
N1 Fe1 S1 C7 0.70(6)
C1 Fe1 N1 C3 10.54(17)
C2 Fe1 N1 C3 -80.37(16)
C8 Fe1 N1 C3 -165.98(18)
N2 Fe1 N1 C3 105.27(16)
S1 Fe1 N1 C3 -169.21(16)
C1 Fe1 N1 C7 178.85(9)
C2 Fe1 N1 C7 87.94(10)
C8 Fe1 N1 C7 2.3(2)
N2 Fe1 N1 C7 -86.41(10)
S1 Fe1 N1 C7 -0.90(8)
C1 Fe1 N2 C14 73.83(13)
C2 Fe1 N2 C14 -169.9(4)
C8 Fe1 N2 C14 164.81(13)
N1 Fe1 N2 C14 -34.34(13)
S1 Fe1 N2 C14 -103.28(13)
C1 Fe1 N2 C10 -110.64(11)
C2 Fe1 N2 C10 5.6(5)
C8 Fe1 N2 C10 -19.66(11)
N1 Fe1 N2 C10 141.19(10)
S1 Fe1 N2 C10 72.25(10)
C2 Fe1 C1 O1 -81(2)
C8 Fe1 C1 O1 8(2)
N2 Fe1 C1 O1 92(2)
N1 Fe1 C1 O1 -171(2)
S1 Fe1 C1 O1 -166.3(17)
C1 Fe1 C2 O2 99(9)
C8 Fe1 C2 O2 7(9)
N2 Fe1 C2 O2 -18(9)
N1 Fe1 C2 O2 -154(9)
S1 Fe1 C2 O2 -84(9)
C7 N1 C3 C4 1.8(2)
Fe1 N1 C3 C4 168.61(12)
N1 C3 C4 C5 0.9(2)
C3 C4 C5 C6 -0.8(2)
C4 C5 C6 C7 -1.9(2)
C3 N1 C7 C6 -4.7(2)
Fe1 N1 C7 C6 -176.00(12)
C3 N1 C7 S1 172.56(11)
Fe1 N1 C7 S1 1.22(11)
C5 C6 C7 N1 4.7(2)
C5 C6 C7 S1 -171.97(12)
Fe1 S1 C7 N1 -1.07(9)
Fe1 S1 C7 C6 175.92(15)
C1 Fe1 C8 O3 -67.42(16)
C2 Fe1 C8 O3 23.66(16)
N2 Fe1 C8 O3 -159.78(16)
N1 Fe1 C8 O3 109.3(2)
S1 Fe1 C8 O3 112.29(16)
C1 Fe1 C8 C9 117.22(12)
C2 Fe1 C8 C9 -151.70(12)
N2 Fe1 C8 C9 24.86(11)
N1 Fe1 C8 C9 -66.1(2)
S1 Fe1 C8 C9 -63.07(11)
O3 C8 C9 C10 156.94(15)
Fe1 C8 C9 C10 -27.13(16)
C14 N2 C10 C11 3.5(2)
Fe1 N2 C10 C11 -172.60(11)
C14 N2 C10 C9 -175.52(13)
Fe1 N2 C10 C9 8.39(16)
C8 C9 C10 N2 11.7(2)
C8 C9 C10 C11 -167.32(14)
N2 C10 C11 C12 -0.2(2)
C9 C10 C11 C12 178.70(15)
C10 C11 C12 C13 -2.2(2)
C11 C12 C13 C14 1.4(2)
C10 N2 C14 C13 -4.4(2)
Fe1 N2 C14 C13 170.96(10)
C10 N2 C14 C15 175.62(13)
Fe1 N2 C14 C15 -9.06(19)
C12 C13 C14 N2 2.0(2)
C12 C13 C14 C15 -177.98(14)
C16 O4 C15 C14 -150.67(12)
N2 C14 C15 O4 -150.25(12)
C13 C14 C15 O4 29.73(18)
C15 O4 C16 O5 -2.0(2)
C15 O4 C16 C17 177.81(12)
